data_7222017
loop_
_publ_author_name
'Han, Xiaojie'
'Fei, Huafeng'
'Liu, Bozheng'
'Tan, Yongxia'
'Zhang, Xuezhong'
'Xie, Zemin'
'Zhang, Zhijie'

_publ_section_title
;
 High-yielding and Facile Synthesis of Organosilicon Compounds containing
 m-Carboranylmethyl Group
;
_journal_name_full 'RSC Adv.'
_journal_paper_doi 10.1039/C5RA13344K
_journal_year 2015
_chemical_formula_moiety 'C8 H28 B10 O2 Si2'
_chemical_formula_sum 'C8 H28 B10 O2 Si2'
_chemical_formula_weight 320.58
_chemical_name_systematic
;
 ?
;
_space_group_crystal_system triclinic
_space_group_IT_number 2
_space_group_name_Hall '-P 1'
_space_group_name_H-M_alt 'P -1'
_symmetry_space_group_name_Hall '-P 1'
_symmetry_space_group_name_H-M 'P -1'
_atom_sites_solution_hydrogens geom
_audit_creation_date 2014-12-17
_audit_creation_method
;
Olex2 1.2
(compiled 2013.12.10 svn.r2850 for OlexSys, GUI svn.r4736)
;
_audit_update_record
;
2015-06-03 deposited with the CCDC.
2015-09-04 downloaded from the CCDC.
;
_cell_angle_alpha 108.715(3)
_cell_angle_beta 96.432(4)
_cell_angle_gamma 94.360(3)
_cell_formula_units_Z 2
_cell_length_a 7.1014(18)
_cell_length_b 11.404(3)
_cell_length_c 12.182(4)
_cell_measurement_reflns_used 3235
_cell_measurement_temperature 173.1500
_cell_measurement_theta_max 27.4837
_cell_measurement_theta_min 1.8989
_cell_volume 921.9(5)
_computing_cell_refinement 'CrystalClear (Rigaku Inc., 2007)'
_computing_data_collection 'CrystalClear (Rigaku Inc., 2007)'
_computing_data_reduction 'CrystalClear (Rigaku Inc., 2007)'
_computing_molecular_graphics 'Olex2 (Dolomanov et al., 2009)'
_computing_publication_material 'Olex2 (Dolomanov et al., 2009)'
_computing_structure_refinement 'SHELXL (Sheldrick, 2013)'
_computing_structure_solution
;
'SHELXS (Sheldrick, 2013)'
;
_diffrn_ambient_temperature 173.1500
_diffrn_detector_area_resol_mean 28.5714
_diffrn_measured_fraction_theta_full 0.991
_diffrn_measured_fraction_theta_max 0.990
_diffrn_measurement_device
;
Saturn724+ (2x2 bin mode)
;
_diffrn_measurement_device_details
;
AFC10: Fixed Chi 2 circle
;
_diffrn_measurement_device_type 'Saturn724+ CCD'
_diffrn_measurement_method '\w scans at fixed \c = 45\%'
_diffrn_orient_matrix_type d*Trek
_diffrn_orient_matrix_UB_11 -0.1129
_diffrn_orient_matrix_UB_12 0.0835
_diffrn_orient_matrix_UB_13 0.0257
_diffrn_orient_matrix_UB_21 -0.0283
_diffrn_orient_matrix_UB_22 -0.0432
_diffrn_orient_matrix_UB_23 0.0776
_diffrn_orient_matrix_UB_31 0.0313
_diffrn_orient_matrix_UB_32 0.0423
_diffrn_orient_matrix_UB_33 0.0700
_diffrn_radiation_detector CCD
_diffrn_radiation_monochromator 'Graphite Monochromator'
_diffrn_radiation_type MoK\a
_diffrn_radiation_wavelength 0.71073
_diffrn_reflns_av_R_equivalents 0.0294
_diffrn_reflns_av_unetI/netI 0.0265
_diffrn_reflns_laue_measured_fraction_full 0.991
_diffrn_reflns_laue_measured_fraction_max 0.990
_diffrn_reflns_limit_h_max 9
_diffrn_reflns_limit_h_min -9
_diffrn_reflns_limit_k_max 14
_diffrn_reflns_limit_k_min -14
_diffrn_reflns_limit_l_max 15
_diffrn_reflns_limit_l_min -15
_diffrn_reflns_number 11082
_diffrn_reflns_point_group_measured_fraction_full 0.991
_diffrn_reflns_point_group_measured_fraction_max 0.990
_diffrn_reflns_theta_full 26.000
_diffrn_reflns_theta_max 27.509
_diffrn_reflns_theta_min 2.907
_diffrn_source 'Sealed Tube'
_diffrn_source_current 30.0000
_diffrn_source_power 1.5000
_diffrn_source_voltage 50.0000
_exptl_absorpt_coefficient_mu 0.187
_exptl_absorpt_correction_T_max 1.0000
_exptl_absorpt_correction_T_min 0.7774
_exptl_absorpt_correction_type multi-scan
_exptl_absorpt_process_details 'CrystalClear (Rigaku Inc., 2007)'
_exptl_crystal_colour Colorless
_exptl_crystal_density_diffrn 1.155
_exptl_crystal_description block
_exptl_crystal_F_000 340
_exptl_crystal_size_max 0.54
_exptl_crystal_size_mid 0.42
_exptl_crystal_size_min 0.37
_refine_diff_density_max 0.261
_refine_diff_density_min -0.262
_refine_diff_density_rms 0.051
_refine_ls_extinction_method none
_refine_ls_goodness_of_fit_ref 1.080
_refine_ls_hydrogen_treatment constr
_refine_ls_matrix_type full
_refine_ls_number_parameters 205
_refine_ls_number_reflns 4193
_refine_ls_number_restraints 0
_refine_ls_restrained_S_all 1.080
_refine_ls_R_factor_all 0.0404
_refine_ls_R_factor_gt 0.0389
_refine_ls_shift/su_max 0.001
_refine_ls_shift/su_mean 0.000
_refine_ls_structure_factor_coef Fsqd
_refine_ls_weighting_details 'w=1/[\s^2^(Fo^2^)+(0.0555P)^2^+0.3862P] where P=(Fo^2^+2Fc^2^)/3'
_refine_ls_weighting_scheme calc
_refine_ls_wR_factor_gt 0.1072
_refine_ls_wR_factor_ref 0.1084
_reflns_Friedel_coverage 0.000
_reflns_number_gt 4067
_reflns_number_total 4193
_reflns_threshold_expression 'I > 2\s(I)'
_cod_data_source_file c5ra13344k2.cif
_cod_data_source_block sa3795
_cod_original_cell_volume 921.9(4)
_cod_database_code 7222017
_audit_block_doi 10.5517/cc1j4n3f
_shelxl_version_number 2013-4
_shelx_space_group_comment
;
The symmetry employed for this shelxl refinement is uniquely defined
by the following loop, which should always be used as a source of
symmetry information in preference to the above space-group names.
They are only intended as comments.
;
_diffrn_number_total 4196
_olex2_refinement_description
;
1. Fixed Uiso
 At 1.2 times of:
  All B(H) groups, All C(H,H) groups
 At 1.5 times of:
  All C(H,H,H) groups, All O(H) groups
2.a Secondary CH2 refined with riding coordinates:
 C3(H3A,H3B), C6(H6A,H6B)
2.b Idealised Me refined as rotating group:
 C1(H1A,H1B,H1C), C2(H2A,H2B,H2C), C7(H7A,H7B,H7C), C8(H8A,H8B,H8C)
2.c Idealised tetrahedral OH refined as rotating group:
 O1(H1), O2(H2)
2.d Boron cage BH refined with riding coordinates:
 B1(H1D), B2(H2D), B3(H3), B4(H4), B5(H5), B6(H6), B7(H7), B8(H8), B9(H9),
 B10(H10)
;

loop_
_space_group_symop_operation_xyz
'x, y, z'
'-x, -y, -z'

loop_
_atom_site_label
_atom_site_type_symbol
_atom_site_fract_x
_atom_site_fract_y
_atom_site_fract_z
_atom_site_U_iso_or_equiv
_atom_site_adp_type
_atom_site_occupancy
_atom_site_site_symmetry_order
_atom_site_calc_flag
_atom_site_refinement_flags_posn
Si1 Si 0.96950(5) 0.79303(3) 1.20819(3) 0.02145(11) Uani 1 1 d .
Si2 Si 0.34242(5) 0.80637(4) 0.56231(3) 0.02286(12) Uani 1 1 d .
O1 O 1.00347(17) 0.90405(11) 1.33770(9) 0.0340(3) Uani 1 1 d .
H1 H 0.9100 0.9424 1.3454 0.051 Uiso 1 1 calc GR
O2 O 0.21682(17) 0.91892(10) 0.54911(9) 0.0335(3) Uani 1 1 d .
H2 H 0.1652 0.9005 0.4812 0.050 Uiso 1 1 calc GR
C1 C 0.8446(3) 0.64856(16) 1.21784(15) 0.0345(3) Uani 1 1 d .
H1A H 0.9151 0.6248 1.2777 0.052 Uiso 1 1 calc GR
H1B H 0.8350 0.5829 1.1440 0.052 Uiso 1 1 calc GR
H1C H 0.7190 0.6632 1.2369 0.052 Uiso 1 1 calc GR
C2 C 1.2108(2) 0.77074(15) 1.16599(14) 0.0298(3) Uani 1 1 d .
H2A H 1.2702 0.8474 1.1619 0.045 Uiso 1 1 calc GR
H2B H 1.2000 0.7069 1.0909 0.045 Uiso 1 1 calc GR
H2C H 1.2870 0.7463 1.2234 0.045 Uiso 1 1 calc GR
C3 C 0.8176(2) 0.85895(12) 1.11040(11) 0.0218(3) Uani 1 1 d .
H3A H 0.7007 0.8758 1.1437 0.026 Uiso 1 1 calc R
H3B H 0.8839 0.9390 1.1169 0.026 Uiso 1 1 calc R
C4 C 0.75966(18) 0.78727(11) 0.97960(11) 0.0175(2) Uani 1 1 d .
C5 C 0.56178(18) 0.79115(12) 0.77980(11) 0.0182(2) Uani 1 1 d .
C6 C 0.4330(2) 0.86473(13) 0.72424(12) 0.0235(3) Uani 1 1 d .
H6A H 0.5013 0.9471 0.7423 0.028 Uiso 1 1 calc R
H6B H 0.3220 0.8755 0.7646 0.028 Uiso 1 1 calc R
C7 C 0.1810(2) 0.65802(15) 0.51555(14) 0.0338(3) Uani 1 1 d .
H7A H 0.0703 0.6706 0.5545 0.051 Uiso 1 1 calc GR
H7B H 0.2467 0.5955 0.5356 0.051 Uiso 1 1 calc GR
H7C H 0.1425 0.6311 0.4324 0.051 Uiso 1 1 calc GR
C8 C 0.5401(3) 0.79733(18) 0.47345(15) 0.0373(4) Uani 1 1 d .
H8A H 0.4889 0.7866 0.3940 0.056 Uiso 1 1 calc GR
H8B H 0.6070 0.7278 0.4752 0.056 Uiso 1 1 calc GR
H8C H 0.6265 0.8729 0.5051 0.056 Uiso 1 1 calc GR
B1 B 0.8330(2) 0.64404(13) 0.91182(13) 0.0204(3) Uani 1 1 d .
H1D H 0.9244 0.5951 0.9571 0.024 Uiso 1 1 calc R
B2 B 0.5914(2) 0.65739(14) 0.93458(14) 0.0218(3) Uani 1 1 d .
H2D H 0.5263 0.6177 0.9946 0.026 Uiso 1 1 calc R
B3 B 0.5356(2) 0.80014(14) 0.91993(13) 0.0194(3) Uani 1 1 d .
H3 H 0.4325 0.8536 0.9701 0.023 Uiso 1 1 calc R
B4 B 0.7402(2) 0.87493(13) 0.88945(12) 0.0189(3) Uani 1 1 d .
H4 H 0.7701 0.9772 0.9198 0.023 Uiso 1 1 calc R
B5 B 0.9248(2) 0.77993(14) 0.88524(13) 0.0197(3) Uani 1 1 d .
H5 H 1.0754 0.8193 0.9136 0.024 Uiso 1 1 calc R
B6 B 0.4616(2) 0.66038(14) 0.80257(14) 0.0218(3) Uani 1 1 d .
H6 H 0.3103 0.6225 0.7751 0.026 Uiso 1 1 calc R
B7 B 0.6456(2) 0.56256(14) 0.79743(14) 0.0226(3) Uani 1 1 d .
H7 H 0.6145 0.4604 0.7674 0.027 Uiso 1 1 calc R
B8 B 0.8532(2) 0.63899(14) 0.76675(13) 0.0216(3) Uani 1 1 d .
H8 H 0.9572 0.5864 0.7167 0.026 Uiso 1 1 calc R
B9 B 0.7949(2) 0.78325(14) 0.75326(13) 0.0208(3) Uani 1 1 d .
H9 H 0.8589 0.8249 0.6942 0.025 Uiso 1 1 calc R
B10 B 0.6232(2) 0.64865(14) 0.69957(13) 0.0213(3) Uani 1 1 d .
H10 H 0.5767 0.6027 0.6051 0.026 Uiso 1 1 calc R

loop_
_atom_site_aniso_label
_atom_site_aniso_U_11
_atom_site_aniso_U_22
_atom_site_aniso_U_33
_atom_site_aniso_U_23
_atom_site_aniso_U_13
_atom_site_aniso_U_12
Si1 0.0253(2) 0.0226(2) 0.01638(19) 0.00631(14) 0.00040(14) 0.00742(14)
Si2 0.0266(2) 0.0236(2) 0.01642(19) 0.00421(15) -0.00149(14) 0.00849(15)
O1 0.0427(7) 0.0352(6) 0.0192(5) 0.0023(4) -0.0027(4) 0.0153(5)
O2 0.0426(6) 0.0325(6) 0.0238(5) 0.0073(4) -0.0044(5) 0.0168(5)
C1 0.0423(9) 0.0345(8) 0.0320(8) 0.0179(7) 0.0058(7) 0.0050(7)
C2 0.0264(7) 0.0333(8) 0.0286(7) 0.0094(6) -0.0008(6) 0.0086(6)
C3 0.0262(7) 0.0210(6) 0.0161(6) 0.0033(5) -0.0003(5) 0.0077(5)
C4 0.0175(6) 0.0168(6) 0.0173(6) 0.0048(5) 0.0002(4) 0.0043(4)
C5 0.0192(6) 0.0172(6) 0.0158(6) 0.0027(5) -0.0006(4) 0.0044(5)
C6 0.0274(7) 0.0209(6) 0.0195(6) 0.0036(5) -0.0021(5) 0.0094(5)
C7 0.0317(8) 0.0315(8) 0.0298(8) 0.0023(6) -0.0060(6) 0.0040(6)
C8 0.0418(9) 0.0466(10) 0.0289(8) 0.0164(7) 0.0104(7) 0.0130(7)
B1 0.0205(7) 0.0176(6) 0.0210(7) 0.0040(5) -0.0004(5) 0.0050(5)
B2 0.0211(7) 0.0195(7) 0.0251(7) 0.0081(6) 0.0018(5) 0.0025(5)
B3 0.0182(6) 0.0207(7) 0.0188(7) 0.0060(5) 0.0007(5) 0.0051(5)
B4 0.0213(7) 0.0167(6) 0.0169(6) 0.0040(5) -0.0005(5) 0.0029(5)
B5 0.0176(6) 0.0203(7) 0.0188(7) 0.0036(5) 0.0013(5) 0.0031(5)
B6 0.0182(7) 0.0201(7) 0.0249(7) 0.0055(6) -0.0006(5) 0.0019(5)
B7 0.0236(7) 0.0159(6) 0.0248(7) 0.0035(6) -0.0014(6) 0.0032(5)
B8 0.0207(7) 0.0212(7) 0.0204(7) 0.0029(6) 0.0008(5) 0.0067(5)
B9 0.0216(7) 0.0214(7) 0.0178(7) 0.0044(5) 0.0021(5) 0.0039(5)
B10 0.0223(7) 0.0179(7) 0.0190(7) 0.0005(5) -0.0015(5) 0.0055(5)

loop_
_atom_type_symbol
_atom_type_description
_atom_type_scat_dispersion_real
_atom_type_scat_dispersion_imag
_atom_type_scat_source
C C 0.0033 0.0016 'International Tables Vol C Tables 4.2.6.8 and 6.1.1.4'
H H 0.0000 0.0000 'International Tables Vol C Tables 4.2.6.8 and 6.1.1.4'
B B 0.0013 0.0007 'International Tables Vol C Tables 4.2.6.8 and 6.1.1.4'
O O 0.0106 0.0060 'International Tables Vol C Tables 4.2.6.8 and 6.1.1.4'
Si Si 0.0817 0.0704 'International Tables Vol C Tables 4.2.6.8 and 6.1.1.4'

loop_
_geom_angle_atom_site_label_1
_geom_angle_atom_site_label_2
_geom_angle_atom_site_label_3
_geom_angle
O1 Si1 C1 110.19(7)
O1 Si1 C2 105.71(7)
O1 Si1 C3 104.31(6)
C1 Si1 C2 112.19(8)
C1 Si1 C3 111.25(7)
C2 Si1 C3 112.73(7)
O2 Si2 C6 101.51(6)
O2 Si2 C7 108.81(7)
O2 Si2 C8 108.92(8)
C7 Si2 C6 112.87(7)
C7 Si2 C8 112.23(8)
C8 Si2 C6 111.87(8)
C4 C3 Si1 121.49(9)
C3 C4 B1 122.54(10)
C3 C4 B2 119.84(11)
C3 C4 B3 116.42(10)
C3 C4 B4 116.34(11)
C3 C4 B5 119.59(11)
B1 C4 B2 61.97(8)
B3 C4 B1 112.25(10)
B3 C4 B2 61.68(8)
B3 C4 B5 112.81(10)
B4 C4 B1 112.21(10)
B4 C4 B2 112.71(10)
B4 C4 B3 62.13(8)
B4 C4 B5 61.71(8)
B5 C4 B1 61.96(8)
B5 C4 B2 113.09(10)
C6 C5 B3 116.25(10)
C6 C5 B4 117.19(10)
C6 C5 B6 118.89(11)
C6 C5 B9 120.08(11)
C6 C5 B10 122.04(11)
B3 C5 B6 61.83(9)
B3 C5 B9 112.88(10)
B3 C5 B10 112.43(10)
B4 C5 B3 62.15(8)
B4 C5 B6 112.81(10)
B4 C5 B9 61.57(8)
B4 C5 B10 112.16(10)
B6 C5 B9 113.31(10)
B6 C5 B10 62.04(9)
B10 C5 B9 62.08(8)
C5 C6 Si2 121.21(9)
C4 B1 B2 59.05(8)
C4 B1 B5 58.84(8)
C4 B1 B7 105.72(10)
C4 B1 B8 105.60(10)
B5 B1 B2 108.15(10)
B7 B1 B2 60.05(9)
B7 B1 B5 108.62(11)
B8 B1 B2 108.64(10)
B8 B1 B5 60.04(8)
B8 B1 B7 60.73(9)
C4 B2 B1 58.97(8)
C4 B2 B3 58.68(8)
C4 B2 B6 105.17(10)
C4 B2 B7 105.46(11)
B3 B2 B1 107.39(11)
B3 B2 B6 59.75(8)
B3 B2 B7 107.68(11)
B6 B2 B1 107.54(11)
B6 B2 B7 60.00(9)
B7 B2 B1 59.80(9)
C4 B3 B2 59.64(8)
C4 B3 B4 58.85(8)
C4 B3 B6 106.42(10)
C5 B3 C4 103.50(10)
C5 B3 B2 106.42(10)
C5 B3 B4 58.92(8)
C5 B3 B6 59.36(8)
B2 B3 B4 108.38(10)
B6 B3 B2 60.41(9)
B6 B3 B4 108.17(10)
C4 B4 C5 103.65(10)
C4 B4 B3 59.02(8)
C4 B4 B5 59.49(8)
C4 B4 B9 106.81(10)
C5 B4 B3 58.94(8)
C5 B4 B5 106.59(10)
C5 B4 B9 59.68(8)
B5 B4 B3 108.47(10)
B9 B4 B3 108.71(10)
B9 B4 B5 60.63(8)
C4 B5 B1 59.20(8)
C4 B5 B4 58.79(8)
C4 B5 B8 105.78(10)
C4 B5 B9 105.52(10)
B1 B5 B8 59.91(9)
B1 B5 B9 107.98(10)
B4 B5 B1 107.61(10)
B4 B5 B8 107.69(10)
B4 B5 B9 59.67(8)
B8 B5 B9 60.20(8)
C5 B6 B2 105.54(10)
C5 B6 B3 58.80(8)
C5 B6 B7 105.76(11)
C5 B6 B10 59.10(8)
B2 B6 B7 60.11(9)
B2 B6 B10 107.88(11)
B3 B6 B2 59.84(9)
B3 B6 B7 107.83(10)
B3 B6 B10 107.61(10)
B10 B6 B7 59.94(9)
B1 B7 B2 60.15(9)
B1 B7 B6 107.73(10)
B1 B7 B8 59.62(9)
B1 B7 B10 107.21(11)
B2 B7 B8 107.84(10)
B6 B7 B2 59.89(9)
B6 B7 B8 107.65(11)
B10 B7 B2 107.76(11)
B10 B7 B6 60.01(9)
B10 B7 B8 59.57(9)
B1 B8 B5 60.04(8)
B1 B8 B7 59.65(9)
B1 B8 B9 107.85(10)
B5 B8 B7 107.76(11)
B5 B8 B9 59.91(8)
B9 B8 B7 107.92(10)
B10 B8 B1 107.32(11)
B10 B8 B5 107.74(10)
B10 B8 B7 59.69(9)
B10 B8 B9 60.12(8)
C5 B9 B4 58.75(8)
C5 B9 B5 105.14(10)
C5 B9 B8 105.28(10)
C5 B9 B10 58.91(8)
B4 B9 B5 59.70(8)
B4 B9 B8 107.47(11)
B4 B9 B10 107.31(11)
B5 B9 B8 59.89(8)
B5 B9 B10 107.38(11)
B10 B9 B8 59.69(9)
C5 B10 B6 58.86(8)
C5 B10 B7 105.66(11)
C5 B10 B8 105.75(10)
C5 B10 B9 59.01(8)
B6 B10 B9 108.19(10)
B7 B10 B6 60.06(9)
B7 B10 B9 108.81(11)
B8 B10 B6 108.63(11)
B8 B10 B7 60.74(9)
B8 B10 B9 60.19(9)

loop_
_geom_bond_atom_site_label_1
_geom_bond_atom_site_label_2
_geom_bond_distance
Si1 O1 1.6543(11)
Si1 C1 1.8549(17)
Si1 C2 1.8559(16)
Si1 C3 1.8864(14)
Si2 O2 1.6563(11)
Si2 C6 1.8856(15)
Si2 C7 1.8550(17)
Si2 C8 1.8555(17)
C3 C4 1.5304(18)
C4 B1 1.7266(19)
C4 B2 1.728(2)
C4 B3 1.7108(19)
C4 B4 1.708(2)
C4 B5 1.720(2)
C5 C6 1.5302(18)
C5 B3 1.709(2)
C5 B4 1.7087(19)
C5 B6 1.719(2)
C5 B9 1.725(2)
C5 B10 1.7235(19)
B1 B2 1.779(2)
B1 B5 1.774(2)
B1 B7 1.772(2)
B1 B8 1.772(2)
B2 B3 1.763(2)
B2 B6 1.773(2)
B2 B7 1.777(2)
B3 B4 1.764(2)
B3 B6 1.761(2)
B4 B5 1.758(2)
B4 B9 1.758(2)
B5 B8 1.774(2)
B5 B9 1.775(2)
B6 B7 1.775(2)
B6 B10 1.774(2)
B7 B8 1.792(2)
B7 B10 1.773(2)
B8 B9 1.780(2)
B8 B10 1.771(2)
B9 B10 1.778(2)

loop_
_geom_hbond_atom_site_label_D
_geom_hbond_atom_site_label_H
_geom_hbond_atom_site_label_A
_geom_hbond_distance_DH
_geom_hbond_distance_HA
_geom_hbond_distance_DA
_geom_hbond_angle_DHA
_geom_hbond_site_symmetry_A
O1 H1 O2 0.82 2.03 2.7571(16) 146.9 2_677
O2 H2 O1 0.82 1.99 2.7862(16) 162.1 1_454

loop_
_geom_torsion_atom_site_label_1
_geom_torsion_atom_site_label_2
_geom_torsion_atom_site_label_3
_geom_torsion_atom_site_label_4
_geom_torsion
Si1 C3 C4 B1 -1.59(17)
Si1 C3 C4 B2 72.35(14)
Si1 C3 C4 B3 143.34(10)
Si1 C3 C4 B4 -146.31(10)
Si1 C3 C4 B5 -75.39(14)
O1 Si1 C3 C4 177.28(11)
O2 Si2 C6 C5 -179.14(11)
C1 Si1 C3 C4 -63.95(13)
C2 Si1 C3 C4 63.08(13)
C3 C4 B1 B2 109.21(13)
C3 C4 B1 B5 -108.89(13)
C3 C4 B1 B7 148.55(12)
C3 C4 B1 B8 -148.11(12)
C3 C4 B2 B1 -113.39(12)
C3 C4 B2 B3 105.88(12)
C3 C4 B2 B6 144.99(11)
C3 C4 B2 B7 -152.56(11)
C3 C4 B3 C5 147.37(11)
C3 C4 B3 B2 -111.31(13)
C3 C4 B3 B4 107.33(12)
C3 C4 B3 B6 -151.03(11)
C3 C4 B4 C5 -147.53(11)
C3 C4 B4 B3 -107.45(12)
C3 C4 B4 B5 111.05(12)
C3 C4 B4 B9 150.45(11)
C3 C4 B5 B1 113.48(12)
C3 C4 B5 B4 -105.90(12)
C3 C4 B5 B8 152.68(11)
C3 C4 B5 B9 -144.55(11)
C4 B1 B2 B3 34.52(10)
C4 B1 B2 B6 97.48(11)
C4 B1 B2 B7 135.23(11)
C4 B1 B5 B4 -34.70(9)
C4 B1 B5 B8 -135.34(10)
C4 B1 B5 B9 -97.70(11)
C4 B1 B7 B2 -38.86(10)
C4 B1 B7 B6 -1.11(14)
C4 B1 B7 B8 99.36(11)
C4 B1 B7 B10 62.12(13)
C4 B1 B8 B5 38.65(9)
C4 B1 B8 B7 -99.55(11)
C4 B1 B8 B9 1.17(13)
C4 B1 B8 B10 -62.23(12)
C4 B2 B3 C5 96.28(11)
C4 B2 B3 B4 34.27(9)
C4 B2 B3 B6 135.18(11)
C4 B2 B6 C5 -0.17(13)
C4 B2 B6 B3 -38.60(9)
C4 B2 B6 B7 99.35(11)
C4 B2 B6 B10 61.77(13)
C4 B2 B7 B1 38.77(10)
C4 B2 B7 B6 -98.85(11)
C4 B2 B7 B8 1.62(13)
C4 B2 B7 B10 -61.27(13)
C4 B3 B4 C5 133.07(10)
C4 B3 B4 B5 34.43(9)
C4 B3 B4 B9 98.79(11)
C4 B3 B6 C5 -96.22(11)
C4 B3 B6 B2 39.35(10)
C4 B3 B6 B7 1.76(14)
C4 B3 B6 B10 -61.49(13)
C4 B4 B5 B1 34.87(9)
C4 B4 B5 B8 98.07(11)
C4 B4 B5 B9 135.79(11)
C4 B4 B9 C5 96.25(11)
C4 B4 B9 B5 -38.87(9)
C4 B4 B9 B8 -1.35(13)
C4 B4 B9 B10 61.52(12)
C4 B5 B8 B1 -38.86(9)
C4 B5 B8 B7 -1.70(13)
C4 B5 B8 B9 99.12(11)
C4 B5 B8 B10 61.30(13)
C4 B5 B9 C5 -0.44(12)
C4 B5 B9 B4 38.24(9)
C4 B5 B9 B8 -99.57(11)
C4 B5 B9 B10 -62.02(12)
C5 B3 B4 C4 -133.07(10)
C5 B3 B4 B5 -98.64(10)
C5 B3 B4 B9 -34.28(9)
C5 B3 B6 B2 135.57(11)
C5 B3 B6 B7 97.98(11)
C5 B3 B6 B10 34.72(9)
C5 B4 B5 C4 -96.33(11)
C5 B4 B5 B1 -61.46(12)
C5 B4 B5 B8 1.75(14)
C5 B4 B5 B9 39.46(10)
C5 B4 B9 B5 -135.12(11)
C5 B4 B9 B8 -97.59(11)
C5 B4 B9 B10 -34.73(9)
C5 B6 B7 B1 61.27(13)
C5 B6 B7 B2 99.14(11)
C5 B6 B7 B8 -1.64(13)
C5 B6 B7 B10 -38.76(9)
C5 B6 B10 B7 135.40(11)
C5 B6 B10 B8 97.53(11)
C5 B6 B10 B9 33.72(9)
C5 B9 B10 B6 -33.66(9)
C5 B9 B10 B7 -97.36(11)
C5 B9 B10 B8 -135.15(11)
C6 C5 B3 C4 -148.41(11)
C6 C5 B3 B2 149.70(11)
C6 C5 B3 B4 -108.40(12)
C6 C5 B3 B6 110.31(12)
C6 C5 B4 C4 147.04(11)
C6 C5 B4 B3 106.91(12)
C6 C5 B4 B5 -151.17(11)
C6 C5 B4 B9 -111.26(13)
C6 C5 B6 B2 -145.03(11)
C6 C5 B6 B3 -106.11(12)
C6 C5 B6 B7 152.30(11)
C6 C5 B6 B10 113.14(13)
C6 C5 B9 B4 106.67(12)
C6 C5 B9 B5 145.81(11)
C6 C5 B9 B8 -151.89(11)
C6 C5 B9 B10 -112.76(13)
C6 C5 B10 B6 -108.25(14)
C6 C5 B10 B7 -147.43(12)
C6 C5 B10 B8 149.20(12)
C6 C5 B10 B9 109.72(14)
C7 Si2 C6 C5 64.56(13)
C8 Si2 C6 C5 -63.15(14)
B1 C4 B2 B3 -140.73(11)
B1 C4 B2 B6 -101.61(11)
B1 C4 B2 B7 -39.16(10)
B1 C4 B3 C5 -64.18(12)
B1 C4 B3 B2 37.14(11)
B1 C4 B3 B4 -104.23(11)
B1 C4 B3 B6 -2.58(14)
B1 C4 B4 C5 64.20(12)
B1 C4 B4 B3 104.28(11)
B1 C4 B4 B5 -37.22(10)
B1 C4 B4 B9 2.19(13)
B1 C4 B5 B4 140.62(10)
B1 C4 B5 B8 39.20(9)
B1 C4 B5 B9 101.97(11)
B1 B2 B3 C4 -34.64(10)
B1 B2 B3 C5 61.64(12)
B1 B2 B3 B4 -0.37(14)
B1 B2 B3 B6 100.54(12)
B1 B2 B6 C5 -61.85(12)
B1 B2 B6 B3 -100.28(11)
B1 B2 B6 B7 37.67(10)
B1 B2 B6 B10 0.09(14)
B1 B2 B7 B6 -137.61(11)
B1 B2 B7 B8 -37.14(10)
B1 B2 B7 B10 -100.04(11)
B1 B5 B8 B7 37.16(10)
B1 B5 B8 B9 137.98(11)
B1 B5 B8 B10 100.16(12)
B1 B5 B9 C5 61.61(12)
B1 B5 B9 B4 100.29(11)
B1 B5 B9 B8 -37.51(10)
B1 B5 B9 B10 0.03(13)
B1 B7 B8 B5 -37.33(10)
B1 B7 B8 B9 -100.61(11)
B1 B7 B8 B10 -137.90(11)
B1 B7 B10 C5 -62.30(13)
B1 B7 B10 B6 -100.91(11)
B1 B7 B10 B8 37.26(10)
B1 B7 B10 B9 -0.29(14)
B1 B8 B9 C5 -61.36(12)
B1 B8 B9 B4 0.10(13)
B1 B8 B9 B5 37.54(10)
B1 B8 B9 B10 -100.11(11)
B1 B8 B10 C5 62.11(13)
B1 B8 B10 B6 0.28(14)
B1 B8 B10 B7 -37.30(10)
B1 B8 B10 B9 101.03(11)
B2 C4 B1 B5 141.90(11)
B2 C4 B1 B7 39.34(10)
B2 C4 B1 B8 102.68(11)
B2 C4 B3 C5 -101.32(11)
B2 C4 B3 B4 -141.36(11)
B2 C4 B3 B6 -39.72(10)
B2 C4 B4 C5 -3.51(13)
B2 C4 B4 B3 36.57(10)
B2 C4 B4 B5 -104.93(11)
B2 C4 B4 B9 -65.52(13)
B2 C4 B5 B1 -36.31(10)
B2 C4 B5 B4 104.31(11)
B2 C4 B5 B8 2.89(14)
B2 C4 B5 B9 65.66(13)
B2 B1 B5 C4 33.85(10)
B2 B1 B5 B4 -0.85(13)
B2 B1 B5 B8 -101.49(11)
B2 B1 B5 B9 -63.85(13)
B2 B1 B7 B6 37.75(10)
B2 B1 B7 B8 138.22(11)
B2 B1 B7 B10 100.98(11)
B2 B1 B8 B5 100.66(11)
B2 B1 B8 B7 -37.54(10)
B2 B1 B8 B9 63.18(13)
B2 B1 B8 B10 -0.22(13)
B2 B3 B4 C4 -34.59(9)
B2 B3 B4 C5 98.48(11)
B2 B3 B4 B5 -0.16(13)
B2 B3 B4 B9 64.20(13)
B2 B3 B6 C5 -135.57(11)
B2 B3 B6 B7 -37.59(10)
B2 B3 B6 B10 -100.84(11)
B2 B6 B7 B1 -37.87(10)
B2 B6 B7 B8 -100.78(11)
B2 B6 B7 B10 -137.89(11)
B2 B6 B10 C5 -97.76(11)
B2 B6 B10 B7 37.65(10)
B2 B6 B10 B8 -0.23(14)
B2 B6 B10 B9 -64.04(13)
B2 B7 B8 B1 37.37(10)
B2 B7 B8 B5 0.04(14)
B2 B7 B8 B9 -63.23(13)
B2 B7 B8 B10 -100.53(11)
B2 B7 B10 C5 1.09(14)
B2 B7 B10 B6 -37.52(10)
B2 B7 B10 B8 100.65(11)
B2 B7 B10 B9 63.09(13)
B3 C4 B1 B2 -37.02(10)
B3 C4 B1 B5 104.88(11)
B3 C4 B1 B7 2.32(14)
B3 C4 B1 B8 65.66(13)
B3 C4 B2 B1 140.73(11)
B3 C4 B2 B6 39.12(10)
B3 C4 B2 B7 101.57(11)
B3 C4 B4 C5 -40.08(9)
B3 C4 B4 B5 -141.50(10)
B3 C4 B4 B9 -102.10(11)
B3 C4 B5 B1 -103.97(11)
B3 C4 B5 B4 36.66(10)
B3 C4 B5 B8 -64.77(13)
B3 C4 B5 B9 -2.00(13)
B3 C5 C6 Si2 -146.88(10)
B3 C5 B4 C4 40.13(9)
B3 C5 B4 B5 101.91(11)
B3 C5 B4 B9 141.83(10)
B3 C5 B6 B2 -38.92(10)
B3 C5 B6 B7 -101.60(11)
B3 C5 B6 B10 -140.75(10)
B3 C5 B9 B4 -36.38(10)
B3 C5 B9 B5 2.76(13)
B3 C5 B9 B8 65.06(12)
B3 C5 B9 B10 104.19(11)
B3 C5 B10 B6 37.12(10)
B3 C5 B10 B7 -2.07(14)
B3 C5 B10 B8 -65.43(13)
B3 C5 B10 B9 -104.91(11)
B3 B2 B6 C5 38.43(9)
B3 B2 B6 B7 137.95(11)
B3 B2 B6 B10 100.38(11)
B3 B2 B7 B1 100.22(11)
B3 B2 B7 B6 -37.39(10)
B3 B2 B7 B8 63.08(13)
B3 B2 B7 B10 0.18(14)
B3 B4 B5 C4 -34.24(9)
B3 B4 B5 B1 0.63(13)
B3 B4 B5 B8 63.83(13)
B3 B4 B5 B9 101.55(11)
B3 B4 B9 C5 33.98(9)
B3 B4 B9 B5 -101.14(11)
B3 B4 B9 B8 -63.61(13)
B3 B4 B9 B10 -0.75(14)
B3 B6 B7 B1 -0.40(15)
B3 B6 B7 B2 37.47(10)
B3 B6 B7 B8 -63.31(13)
B3 B6 B7 B10 -100.43(12)
B3 B6 B10 C5 -34.60(9)
B3 B6 B10 B7 100.80(11)
B3 B6 B10 B8 62.93(13)
B3 B6 B10 B9 -0.88(14)
B4 C4 B1 B2 -104.78(11)
B4 C4 B1 B5 37.12(10)
B4 C4 B1 B7 -65.44(13)
B4 C4 B1 B8 -2.10(13)
B4 C4 B2 B1 103.97(11)
B4 C4 B2 B3 -36.75(10)
B4 C4 B2 B6 2.36(14)
B4 C4 B2 B7 64.81(13)
B4 C4 B3 C5 40.04(9)
B4 C4 B3 B2 141.36(11)
B4 C4 B3 B6 101.64(11)
B4 C4 B5 B1 -140.62(10)
B4 C4 B5 B8 -101.42(11)
B4 C4 B5 B9 -38.65(9)
B4 C5 C6 Si2 142.53(10)
B4 C5 B3 C4 -40.01(9)
B4 C5 B3 B2 -101.90(11)
B4 C5 B3 B6 -141.29(10)
B4 C5 B6 B2 -2.06(13)
B4 C5 B6 B3 36.86(10)
B4 C5 B6 B7 -64.74(13)
B4 C5 B6 B10 -103.89(11)
B4 C5 B9 B5 39.14(9)
B4 C5 B9 B8 101.44(11)
B4 C5 B9 B10 140.57(11)
B4 C5 B10 B6 104.94(11)
B4 C5 B10 B7 65.75(13)
B4 C5 B10 B8 2.38(14)
B4 C5 B10 B9 -37.09(10)
B4 B3 B6 C5 -34.31(9)
B4 B3 B6 B2 101.26(11)
B4 B3 B6 B7 63.67(13)
B4 B3 B6 B10 0.42(13)
B4 B5 B8 B1 -100.50(11)
B4 B5 B8 B7 -63.34(13)
B4 B5 B8 B9 37.48(10)
B4 B5 B8 B10 -0.34(14)
B4 B5 B9 C5 -38.68(9)
B4 B5 B9 B8 -137.80(11)
B4 B5 B9 B10 -100.26(11)
B4 B9 B10 C5 34.66(9)
B4 B9 B10 B6 1.00(14)
B4 B9 B10 B7 -62.69(13)
B4 B9 B10 B8 -100.49(11)
B5 C4 B1 B2 -141.90(11)
B5 C4 B1 B7 -102.56(11)
B5 C4 B1 B8 -39.22(9)
B5 C4 B2 B1 36.31(10)
B5 C4 B2 B3 -104.42(11)
B5 C4 B2 B6 -65.31(13)
B5 C4 B2 B7 -2.86(14)
B5 C4 B3 C5 3.55(13)
B5 C4 B3 B2 104.87(11)
B5 C4 B3 B4 -36.49(10)
B5 C4 B3 B6 65.15(13)
B5 C4 B4 C5 101.42(10)
B5 C4 B4 B3 141.50(10)
B5 C4 B4 B9 39.40(10)
B5 B1 B2 C4 -33.76(10)
B5 B1 B2 B3 0.76(14)
B5 B1 B2 B6 63.71(13)
B5 B1 B2 B7 101.47(11)
B5 B1 B7 B2 -100.67(11)
B5 B1 B7 B6 -62.92(14)
B5 B1 B7 B8 37.55(10)
B5 B1 B7 B10 0.31(14)
B5 B1 B8 B7 -138.20(11)
B5 B1 B8 B9 -37.48(10)
B5 B1 B8 B10 -100.88(11)
B5 B4 B9 C5 135.12(11)
B5 B4 B9 B8 37.53(10)
B5 B4 B9 B10 100.39(11)
B5 B8 B9 C5 -98.90(11)
B5 B8 B9 B4 -37.44(10)
B5 B8 B9 B10 -137.65(11)
B5 B8 B10 C5 -1.18(14)
B5 B8 B10 B6 -63.02(13)
B5 B8 B10 B7 -100.59(12)
B5 B8 B10 B9 37.73(10)
B5 B9 B10 C5 97.52(11)
B5 B9 B10 B6 63.86(13)
B5 B9 B10 B7 0.16(14)
B5 B9 B10 B8 -37.63(10)
B6 C5 C6 Si2 -76.09(15)
B6 C5 B3 C4 101.29(10)
B6 C5 B3 B2 39.39(10)
B6 C5 B3 B4 141.29(10)
B6 C5 B4 C4 3.40(13)
B6 C5 B4 B3 -36.73(10)
B6 C5 B4 B5 65.18(13)
B6 C5 B4 B9 105.10(11)
B6 C5 B9 B4 -104.29(11)
B6 C5 B9 B5 -65.15(13)
B6 C5 B9 B8 -2.85(13)
B6 C5 B9 B10 36.28(10)
B6 C5 B10 B7 -39.19(10)
B6 C5 B10 B8 -102.55(12)
B6 C5 B10 B9 -142.03(11)
B6 B2 B3 C4 -135.18(11)
B6 B2 B3 C5 -38.90(10)
B6 B2 B3 B4 -100.91(11)
B6 B2 B7 B1 137.61(11)
B6 B2 B7 B8 100.47(11)
B6 B2 B7 B10 37.57(10)
B6 B3 B4 C4 -98.58(11)
B6 B3 B4 C5 34.49(9)
B6 B3 B4 B5 -64.15(13)
B6 B3 B4 B9 0.21(13)
B6 B7 B8 B1 100.59(11)
B6 B7 B8 B5 63.26(13)
B6 B7 B8 B9 -0.01(14)
B6 B7 B8 B10 -37.31(10)
B6 B7 B10 C5 38.61(9)
B6 B7 B10 B8 138.17(11)
B6 B7 B10 B9 100.62(11)
B7 B1 B2 C4 -135.23(11)
B7 B1 B2 B3 -100.71(12)
B7 B1 B2 B6 -37.76(10)
B7 B1 B5 C4 97.49(11)
B7 B1 B5 B4 62.79(13)
B7 B1 B5 B8 -37.85(10)
B7 B1 B5 B9 -0.21(14)
B7 B1 B8 B5 138.20(11)
B7 B1 B8 B9 100.71(11)
B7 B1 B8 B10 37.32(10)
B7 B2 B3 C4 -97.68(11)
B7 B2 B3 C5 -1.40(13)
B7 B2 B3 B4 -63.41(13)
B7 B2 B3 B6 37.50(10)
B7 B2 B6 C5 -99.52(11)
B7 B2 B6 B3 -137.95(11)
B7 B2 B6 B10 -37.57(10)
B7 B6 B10 C5 -135.40(11)
B7 B6 B10 B8 -37.88(10)
B7 B6 B10 B9 -101.68(11)
B7 B8 B9 C5 1.65(13)
B7 B8 B9 B4 63.11(13)
B7 B8 B9 B5 100.55(11)
B7 B8 B9 B10 -37.10(10)
B7 B8 B10 C5 99.41(11)
B7 B8 B10 B6 37.58(10)
B7 B8 B10 B9 138.32(11)
B8 B1 B2 C4 -97.40(11)
B8 B1 B2 B3 -62.88(13)
B8 B1 B2 B6 0.08(14)
B8 B1 B2 B7 37.83(10)
B8 B1 B5 C4 135.34(10)
B8 B1 B5 B4 100.64(11)
B8 B1 B5 B9 37.64(10)
B8 B1 B7 B2 -138.22(11)
B8 B1 B7 B6 -100.47(12)
B8 B1 B7 B10 -37.24(10)
B8 B5 B9 C5 99.13(11)
B8 B5 B9 B4 137.80(11)
B8 B5 B9 B10 37.54(10)
B8 B7 B10 C5 -99.56(11)
B8 B7 B10 B6 -138.17(11)
B8 B7 B10 B9 -37.55(10)
B8 B9 B10 C5 135.15(11)
B8 B9 B10 B6 101.49(12)
B8 B9 B10 B7 37.80(10)
B9 C5 C6 Si2 71.26(15)
B9 C5 B3 C4 -3.86(13)
B9 C5 B3 B2 -65.75(13)
B9 C5 B3 B4 36.15(10)
B9 C5 B3 B6 -105.14(11)
B9 C5 B4 C4 -101.70(11)
B9 C5 B4 B3 -141.83(10)
B9 C5 B4 B5 -39.91(10)
B9 C5 B6 B2 65.53(13)
B9 C5 B6 B3 104.45(11)
B9 C5 B6 B7 2.86(14)
B9 C5 B6 B10 -36.30(10)
B9 C5 B10 B6 142.03(11)
B9 C5 B10 B7 102.84(11)
B9 C5 B10 B8 39.48(10)
B9 B4 B5 C4 -135.79(11)
B9 B4 B5 B1 -100.92(11)
B9 B4 B5 B8 -37.72(10)
B9 B5 B8 B1 -137.98(11)
B9 B5 B8 B7 -100.82(11)
B9 B5 B8 B10 -37.82(10)
B9 B8 B10 C5 -38.91(10)
B9 B8 B10 B6 -100.75(11)
B9 B8 B10 B7 -138.32(11)
B10 C5 C6 Si2 -2.73(18)
B10 C5 B3 C4 64.08(12)
B10 C5 B3 B2 2.19(13)
B10 C5 B3 B4 104.09(11)
B10 C5 B3 B6 -37.20(10)
B10 C5 B4 C4 -64.40(13)
B10 C5 B4 B3 -104.53(11)
B10 C5 B4 B5 -2.61(14)
B10 C5 B4 B9 37.30(11)
B10 C5 B6 B2 101.83(11)
B10 C5 B6 B3 140.75(10)
B10 C5 B6 B7 39.15(10)
B10 C5 B9 B4 -140.57(11)
B10 C5 B9 B5 -101.43(11)
B10 C5 B9 B8 -39.13(10)
B10 B6 B7 B1 100.03(12)
B10 B6 B7 B2 137.89(11)
B10 B6 B7 B8 37.12(10)
B10 B7 B8 B1 137.90(11)
B10 B7 B8 B5 100.57(11)
B10 B7 B8 B9 37.29(10)
B10 B8 B9 C5 38.76(10)
B10 B8 B9 B4 100.21(11)
B10 B8 B9 B5 137.65(11)
